data_2222887
loop_
_publ_author_name
'Asiri, Abdullah Mohamed'
'Khan, Salman A.'
'Ng, Seik Weng'

_publ_section_title (2<i>E</i>,2'<i>E</i>)-1,1'-Bis(2,5-dimethyl-3-thienyl)-3,3'-(<i>p</i>-phenylene)diprop-2-en-1-one
_journal_coeditor_code TK2486
_journal_issue 8
_journal_name_full 'Acta Crystallographica Section E'
_journal_page_first o1726
_journal_paper_doi 10.1107/S1600536809024581
_journal_volume 65
_journal_year 2009
_chemical_formula_iupac 'C24 H22 O2 S2'
_chemical_formula_moiety 'C24 H22 O2 S2'
_chemical_formula_sum 'C24 H22 O2 S2'
_chemical_formula_weight 406.54
_chemical_name_systematic
;
(2<i>E</i>,2'<i>E</i>)-1,1'-Bis(2,5-dimethyl-3-thienyl)-3,3'-(<i>p</i>-
phenylene)diprop-2-en-1-one
;
_space_group_IT_number 14
_symmetry_cell_setting monoclinic
_symmetry_space_group_name_Hall '-P 2ybc'
_symmetry_space_group_name_H-M 'P 1 21/c 1'
_atom_sites_solution_hydrogens geom
_atom_sites_solution_primary direct
_atom_sites_solution_secondary difmap
_audit_creation_method SHELXL-97
_cell_angle_alpha 90
_cell_angle_beta 111.305(4)
_cell_angle_gamma 90
_cell_formula_units_Z 4
_cell_length_a 15.6120(12)
_cell_length_b 7.5600(6)
_cell_length_c 18.2863(14)
_cell_measurement_reflns_used 765
_cell_measurement_temperature 140(2)
_cell_measurement_theta_max 19.6
_cell_measurement_theta_min 2.8
_cell_volume 2010.8(3)
_computing_cell_refinement 'SAINT (Bruker, 2008)'
_computing_data_collection 'APEX2 (Bruker, 2008)'
_computing_data_reduction 'SAINT (Bruker, 2008)'
_computing_molecular_graphics 'X-SEED (Barbour, 2001)'
_computing_publication_material 'publCIF (Westrip, 2009)'
_computing_structure_refinement 'SHELXL97 (Sheldrick, 2008)'
_computing_structure_solution 'SHELXS97 (Sheldrick, 2008)'
_diffrn_ambient_temperature 140(2)
_diffrn_measured_fraction_theta_full 1.000
_diffrn_measured_fraction_theta_max 1.000
_diffrn_measurement_device_type 'Bruker SMART APEX'
_diffrn_measurement_method \w
_diffrn_radiation_monochromator graphite
_diffrn_radiation_source 'fine-focus sealed tube'
_diffrn_radiation_type MoK\a
_diffrn_radiation_wavelength 0.71073
_diffrn_reflns_av_R_equivalents 0.098
_diffrn_reflns_av_sigmaI/netI 0.097
_diffrn_reflns_limit_h_max 18
_diffrn_reflns_limit_h_min -18
_diffrn_reflns_limit_k_max 8
_diffrn_reflns_limit_k_min -8
_diffrn_reflns_limit_l_max 21
_diffrn_reflns_limit_l_min -21
_diffrn_reflns_number 10889
_diffrn_reflns_theta_full 25.0
_diffrn_reflns_theta_max 25.0
_diffrn_reflns_theta_min 1.4
_diffrn_standards_decay_% 0
_diffrn_standards_interval_count 0
_diffrn_standards_interval_time 0
_diffrn_standards_number 0
_exptl_absorpt_coefficient_mu 0.282
_exptl_absorpt_correction_T_max 0.997
_exptl_absorpt_correction_T_min 0.896
_exptl_absorpt_correction_type multi-scan
_exptl_absorpt_process_details '(SADABS; Sheldrick, 1996)'
_exptl_crystal_colour Yellow
_exptl_crystal_density_diffrn 1.343
_exptl_crystal_density_method 'not measured'
_exptl_crystal_description Plate
_exptl_crystal_F_000 856
_exptl_crystal_size_max 0.40
_exptl_crystal_size_mid 0.10
_exptl_crystal_size_min 0.01
_refine_diff_density_max 0.27
_refine_diff_density_min -0.28
_refine_ls_extinction_method none
_refine_ls_goodness_of_fit_ref 0.97
_refine_ls_hydrogen_treatment constr
_refine_ls_matrix_type full
_refine_ls_number_parameters 257
_refine_ls_number_reflns 3537
_refine_ls_number_restraints 0
_refine_ls_restrained_S_all 0.97
_refine_ls_R_factor_all 0.111
_refine_ls_R_factor_gt 0.052
_refine_ls_shift/su_max 0.001
_refine_ls_shift/su_mean 0.001
_refine_ls_structure_factor_coef Fsqd
_refine_ls_weighting_details 'calc w=1/[\s^2^(Fo^2^)+(0.0496P)^2^] where P=(Fo^2^+2Fc^2^)/3'
_refine_ls_weighting_scheme calc
_refine_ls_wR_factor_gt 0.100
_refine_ls_wR_factor_ref 0.125
_reflns_number_gt 2102
_reflns_number_total 3537
_reflns_threshold_expression I>2\s(I)
_cod_data_source_file tk2486.cif
_cod_data_source_block I
_cod_depositor_comments
;
The following automatic conversions were performed:
'_symmetry_cell_setting' value 'Monoclinic' changed to 'monoclinic'
according to '/home/saulius/struct/CIF-dictionaries/cif_core.dic'
dictionary named 'cif_core.dic' version 2.4.1 from
2010-06-29.

'_exptl_absorpt_correction_type' value 'Multi-scan' changed
to 'multi-scan' according to
'/home/saulius/struct/CIF-dictionaries/cif_core.dic' dictionary named
'cif_core.dic' version 2.4.1 from 2010-06-29.

Automatic conversion script
Id: cif_fix_enum 1527 2010-12-29 10:47:43Z saulius 

The following automatic conversions were performed:

'_symmetry_cell_setting' value 'Monoclinic' changed to 'monoclinic'
according to /home/saulius/struct/CIF-dictionaries/cif_core.dic
dictionary named 'cif_core.dic' version 2.4.1 from
2010-06-29.

'_exptl_absorpt_correction_type' value 'Multi-scan'
changed to 'multi-scan' according to
/home/saulius/struct/CIF-dictionaries/cif_core.dic dictionary named
'cif_core.dic' version 2.4.1 from 2010-06-29.

Automatic conversion script
Id: cif_fix_values 1715 2011-07-08 13:25:40Z adriana 
;
_cod_original_sg_symbol_H-M 'P 21/c'
_cod_database_code 2222887
_cod_database_fobs_code 2222887

loop_
_symmetry_equiv_pos_as_xyz
'x, y, z'
'-x, y+1/2, -z+1/2'
'-x, -y, -z'
'x, -y-1/2, z-1/2'

loop_
_atom_site_type_symbol
_atom_site_label
_atom_site_fract_x
_atom_site_fract_y
_atom_site_fract_z
_atom_site_U_iso_or_equiv
_atom_site_adp_type
_atom_site_calc_flag
_atom_site_refinement_flags
_atom_site_occupancy
_atom_site_disorder_assembly
_atom_site_disorder_group
S S1 0.05024(6) 0.83736(12) 0.17666(5) 0.0311(3) Uani d . 1 . .
S S2 0.83487(6) -0.22707(12) 0.99588(5) 0.0309(3) Uani d . 1 . .
O O1 0.27593(18) 0.9170(3) 0.41549(14) 0.0387(7) Uani d . 1 . .
O O2 0.64980(17) -0.3043(3) 0.73797(14) 0.0377(7) Uani d . 1 . .
C C1 0.0397(3) 0.4820(5) 0.1280(2) 0.0389(10) Uani d . 1 . .
H H1A 0.0806 0.3799 0.1347 0.058 Uiso calc R 1 . .
H H1B 0.0250 0.5316 0.0753 0.058 Uiso calc R 1 . .
H H1C -0.0171 0.4443 0.1346 0.058 Uiso calc R 1 . .
C C2 0.0865(2) 0.6196(5) 0.1881(2) 0.0284(9) Uani d . 1 . .
C C3 0.1587(2) 0.6012(5) 0.2562(2) 0.0295(9) Uani d . 1 . .
H H3 0.1891 0.4915 0.2731 0.035 Uiso calc R 1 . .
C C4 0.1860(2) 0.7622(5) 0.3013(2) 0.0264(8) Uani d . 1 . .
C C5 0.1326(2) 0.9034(5) 0.2631(2) 0.0272(9) Uani d . 1 . .
C C6 0.1384(3) 1.0950(4) 0.2861(2) 0.0358(10) Uani d . 1 . .
H H6A 0.1373 1.1054 0.3391 0.054 Uiso calc R 1 . .
H H6B 0.0860 1.1591 0.2491 0.054 Uiso calc R 1 . .
H H6C 0.1958 1.1455 0.2851 0.054 Uiso calc R 1 . .
C C7 0.2590(2) 0.7752(5) 0.3798(2) 0.0268(8) Uani d . 1 . .
C C8 0.3077(2) 0.6124(4) 0.4165(2) 0.0262(9) Uani d . 1 . .
H H8 0.3004 0.5090 0.3853 0.031 Uiso calc R 1 . .
C C9 0.3615(2) 0.6057(4) 0.4917(2) 0.0253(8) Uani d . 1 . .
H H9 0.3682 0.7128 0.5205 0.030 Uiso calc R 1 . .
C C10 0.4115(2) 0.4536(4) 0.53522(19) 0.0214(8) Uani d . 1 . .
C C11 0.4739(2) 0.4748(5) 0.61117(19) 0.0249(8) Uani d . 1 . .
H H11 0.4832 0.5891 0.6344 0.030 Uiso calc R 1 . .
C C12 0.5228(2) 0.3329(5) 0.6538(2) 0.0270(9) Uani d . 1 . .
H H12 0.5657 0.3513 0.7056 0.032 Uiso calc R 1 . .
C C13 0.5099(2) 0.1626(4) 0.6218(2) 0.0242(8) Uani d . 1 . .
C C14 0.4463(2) 0.1415(5) 0.5455(2) 0.0253(8) Uani d . 1 . .
H H14 0.4363 0.0269 0.5227 0.030 Uiso calc R 1 . .
C C15 0.3978(2) 0.2827(4) 0.50260(19) 0.0243(8) Uani d . 1 . .
H H15 0.3549 0.2645 0.4508 0.029 Uiso calc R 1 . .
C C16 0.5607(2) 0.0092(5) 0.66412(19) 0.0264(9) Uani d . 1 . .
H H16 0.5522 -0.0976 0.6350 0.032 Uiso calc R 1 . .
C C17 0.6172(2) 0.0010(5) 0.7384(2) 0.0272(9) Uani d . 1 . .
H H17 0.6275 0.1049 0.7696 0.033 Uiso calc R 1 . .
C C18 0.6650(2) -0.1639(5) 0.7744(2) 0.0265(9) Uani d . 1 . .
C C19 0.7270(2) -0.4819(4) 0.8930(2) 0.0322(9) Uani d . 1 . .
H H19A 0.6629 -0.4868 0.8568 0.048 Uiso calc R 1 . .
H H19B 0.7321 -0.5351 0.9433 0.048 Uiso calc R 1 . .
H H19C 0.7658 -0.5473 0.8706 0.048 Uiso calc R 1 . .
C C20 0.7578(2) -0.2932(4) 0.9058(2) 0.0256(8) Uani d . 1 . .
C C21 0.7327(2) -0.1511(4) 0.8555(2) 0.0229(8) Uani d . 1 . .
C C22 0.7768(2) 0.0090(5) 0.8912(2) 0.0274(9) Uani d . 1 . .
H H22 0.7658 0.1194 0.8646 0.033 Uiso calc R 1 . .
C C23 0.8357(2) -0.0104(4) 0.9663(2) 0.0276(9) Uani d . 1 . .
C C24 0.8943(2) 0.1272(5) 1.0203(2) 0.0373(10) Uani d . 1 . .
H H24A 0.8767 0.2445 0.9968 0.056 Uiso calc R 1 . .
H H24B 0.9591 0.1050 1.0287 0.056 Uiso calc R 1 . .
H H24C 0.8856 0.1224 1.0707 0.056 Uiso calc R 1 . .

loop_
_atom_site_aniso_label
_atom_site_aniso_U_11
_atom_site_aniso_U_22
_atom_site_aniso_U_33
_atom_site_aniso_U_12
_atom_site_aniso_U_13
_atom_site_aniso_U_23
S1 0.0305(5) 0.0267(5) 0.0311(6) 0.0034(4) 0.0052(4) 0.0043(4)
S2 0.0339(6) 0.0282(6) 0.0260(5) 0.0042(4) 0.0055(4) 0.0039(4)
O1 0.0514(17) 0.0216(15) 0.0339(15) 0.0018(13) 0.0046(13) -0.0036(13)
O2 0.0467(17) 0.0211(15) 0.0347(16) 0.0028(12) 0.0020(13) -0.0040(13)
C1 0.040(2) 0.034(2) 0.035(2) 0.002(2) 0.0059(19) -0.006(2)
C2 0.033(2) 0.024(2) 0.027(2) 0.0048(17) 0.0091(18) 0.0001(17)
C3 0.033(2) 0.017(2) 0.033(2) 0.0030(17) 0.0068(18) -0.0027(17)
C4 0.030(2) 0.023(2) 0.029(2) 0.0000(17) 0.0133(17) 0.0014(18)
C5 0.028(2) 0.023(2) 0.031(2) -0.0021(17) 0.0122(17) 0.0001(18)
C6 0.040(2) 0.024(2) 0.042(2) 0.0027(19) 0.012(2) 0.0004(19)
C7 0.032(2) 0.022(2) 0.027(2) -0.0032(17) 0.0113(17) -0.0004(18)
C8 0.031(2) 0.018(2) 0.026(2) 0.0015(16) 0.0057(17) -0.0010(16)
C9 0.028(2) 0.020(2) 0.025(2) -0.0017(16) 0.0062(17) -0.0029(17)
C10 0.0234(19) 0.018(2) 0.0199(19) -0.0017(15) 0.0046(15) 0.0008(15)
C11 0.028(2) 0.020(2) 0.026(2) -0.0042(16) 0.0091(16) -0.0046(17)
C12 0.027(2) 0.029(2) 0.0200(19) -0.0022(17) 0.0021(16) 0.0012(17)
C13 0.0280(19) 0.021(2) 0.024(2) 0.0010(17) 0.0091(16) 0.0021(17)
C14 0.029(2) 0.021(2) 0.025(2) -0.0014(16) 0.0085(17) -0.0040(17)
C15 0.0236(19) 0.024(2) 0.0221(19) -0.0033(16) 0.0041(16) -0.0017(17)
C16 0.0256(19) 0.023(2) 0.028(2) -0.0041(17) 0.0065(17) -0.0040(17)
C17 0.032(2) 0.020(2) 0.028(2) 0.0012(17) 0.0101(17) -0.0016(17)
C18 0.027(2) 0.024(2) 0.029(2) 0.0014(17) 0.0101(17) 0.0018(18)
C19 0.036(2) 0.023(2) 0.038(2) 0.0039(17) 0.0137(18) 0.0047(18)
C20 0.0252(19) 0.022(2) 0.029(2) 0.0046(16) 0.0082(16) 0.0006(17)
C21 0.0240(18) 0.022(2) 0.0227(19) 0.0032(16) 0.0081(15) 0.0026(17)
C22 0.032(2) 0.021(2) 0.027(2) 0.0033(17) 0.0079(17) 0.0025(17)
C23 0.028(2) 0.024(2) 0.030(2) 0.0069(17) 0.0090(17) 0.0010(18)
C24 0.036(2) 0.029(2) 0.040(2) -0.0009(18) 0.0046(19) -0.0024(19)

loop_
_atom_type_symbol
_atom_type_description
_atom_type_scat_dispersion_real
_atom_type_scat_dispersion_imag
_atom_type_scat_source
C C 0.0033 0.0016 'International Tables Vol C Tables 4.2.6.8 and 6.1.1.4'
H H 0.0000 0.0000 'International Tables Vol C Tables 4.2.6.8 and 6.1.1.4'
O O 0.0106 0.0060 'International Tables Vol C Tables 4.2.6.8 and 6.1.1.4'
S S 0.1246 0.1234 'International Tables Vol C Tables 4.2.6.8 and 6.1.1.4'

loop_
_geom_angle_atom_site_label_1
_geom_angle_atom_site_label_2
_geom_angle_atom_site_label_3
_geom_angle_site_symmetry_1
_geom_angle_site_symmetry_3
_geom_angle
_geom_angle_publ_flag
C5 S1 C2 . . 93.59(17) ?
C23 S2 C20 . . 93.32(16) ?
C2 C1 H1A . . 109.5 ?
C2 C1 H1B . . 109.5 ?
H1A C1 H1B . . 109.5 ?
C2 C1 H1C . . 109.5 ?
H1A C1 H1C . . 109.5 ?
H1B C1 H1C . . 109.5 ?
C3 C2 C1 . . 128.9(3) ?
C3 C2 S1 . . 109.7(3) ?
C1 C2 S1 . . 121.4(3) ?
C2 C3 C4 . . 114.5(3) ?
C2 C3 H3 . . 122.7 ?
C4 C3 H3 . . 122.7 ?
C5 C4 C3 . . 111.3(3) ?
C5 C4 C7 . . 123.6(3) ?
C3 C4 C7 . . 125.0(3) ?
C4 C5 C6 . . 129.9(3) ?
C4 C5 S1 . . 110.9(3) ?
C6 C5 S1 . . 119.3(3) ?
C5 C6 H6A . . 109.5 ?
C5 C6 H6B . . 109.5 ?
H6A C6 H6B . . 109.5 ?
C5 C6 H6C . . 109.5 ?
H6A C6 H6C . . 109.5 ?
H6B C6 H6C . . 109.5 ?
O1 C7 C8 . . 120.6(3) ?
O1 C7 C4 . . 120.9(3) ?
C8 C7 C4 . . 118.4(3) ?
C9 C8 C7 . . 122.1(3) ?
C9 C8 H8 . . 118.9 ?
C7 C8 H8 . . 118.9 ?
C8 C9 C10 . . 127.5(3) ?
C8 C9 H9 . . 116.2 ?
C10 C9 H9 . . 116.2 ?
C11 C10 C15 . . 118.3(3) ?
C11 C10 C9 . . 120.0(3) ?
C15 C10 C9 . . 121.7(3) ?
C12 C11 C10 . . 121.3(3) ?
C12 C11 H11 . . 119.4 ?
C10 C11 H11 . . 119.4 ?
C11 C12 C13 . . 120.8(3) ?
C11 C12 H12 . . 119.6 ?
C13 C12 H12 . . 119.6 ?
C14 C13 C12 . . 117.7(3) ?
C14 C13 C16 . . 119.4(3) ?
C12 C13 C16 . . 122.8(3) ?
C15 C14 C13 . . 121.7(3) ?
C15 C14 H14 . . 119.2 ?
C13 C14 H14 . . 119.2 ?
C14 C15 C10 . . 120.2(3) ?
C14 C15 H15 . . 119.9 ?
C10 C15 H15 . . 119.9 ?
C17 C16 C13 . . 127.7(3) ?
C17 C16 H16 . . 116.1 ?
C13 C16 H16 . . 116.1 ?
C16 C17 C18 . . 122.5(3) ?
C16 C17 H17 . . 118.8 ?
C18 C17 H17 . . 118.8 ?
O2 C18 C17 . . 121.2(3) ?
O2 C18 C21 . . 121.8(3) ?
C17 C18 C21 . . 116.9(3) ?
C20 C19 H19A . . 109.5 ?
C20 C19 H19B . . 109.5 ?
H19A C19 H19B . . 109.5 ?
C20 C19 H19C . . 109.5 ?
H19A C19 H19C . . 109.5 ?
H19B C19 H19C . . 109.5 ?
C21 C20 C19 . . 130.0(3) ?
C21 C20 S2 . . 110.1(3) ?
C19 C20 S2 . . 119.9(3) ?
C20 C21 C22 . . 112.6(3) ?
C20 C21 C18 . . 123.1(3) ?
C22 C21 C18 . . 124.3(3) ?
C23 C22 C21 . . 114.1(3) ?
C23 C22 H22 . . 123.0 ?
C21 C22 H22 . . 123.0 ?
C22 C23 C24 . . 128.3(3) ?
C22 C23 S2 . . 109.9(3) ?
C24 C23 S2 . . 121.7(3) ?
C23 C24 H24A . . 109.5 ?
C23 C24 H24B . . 109.5 ?
H24A C24 H24B . . 109.5 ?
C23 C24 H24C . . 109.5 ?
H24A C24 H24C . . 109.5 ?
H24B C24 H24C . . 109.5 ?

loop_
_geom_bond_atom_site_label_1
_geom_bond_atom_site_label_2
_geom_bond_site_symmetry_2
_geom_bond_distance
_geom_bond_publ_flag
S1 C5 . 1.710(4) ?
S1 C2 . 1.729(3) ?
S2 C23 . 1.726(4) ?
S2 C20 . 1.723(3) ?
O1 C7 . 1.233(4) ?
O2 C18 . 1.230(4) ?
C1 C2 . 1.497(5) ?
C1 H1A . 0.9800 ?
C1 H1B . 0.9800 ?
C1 H1C . 0.9800 ?
C2 C3 . 1.348(5) ?
C3 C4 . 1.445(5) ?
C3 H3 . 0.9500 ?
C4 C5 . 1.378(5) ?
C4 C7 . 1.475(5) ?
C5 C6 . 1.502(5) ?
C6 H6A . 0.9800 ?
C6 H6B . 0.9800 ?
C6 H6C . 0.9800 ?
C7 C8 . 1.474(5) ?
C8 C9 . 1.327(5) ?
C8 H8 . 0.9500 ?
C9 C10 . 1.453(4) ?
C9 H9 . 0.9500 ?
C10 C11 . 1.386(4) ?
C10 C15 . 1.407(4) ?
C11 C12 . 1.382(4) ?
C11 H11 . 0.9500 ?
C12 C13 . 1.398(5) ?
C12 H12 . 0.9500 ?
C13 C14 . 1.396(5) ?
C13 C16 . 1.458(4) ?
C14 C15 . 1.378(4) ?
C14 H14 . 0.9500 ?
C15 H15 . 0.9500 ?
C16 C17 . 1.325(4) ?
C16 H16 . 0.9500 ?
C17 C18 . 1.479(5) ?
C17 H17 . 0.9500 ?
C18 C21 . 1.479(5) ?
C19 C20 . 1.497(4) ?
C19 H19A . 0.9800 ?
C19 H19B . 0.9800 ?
C19 H19C . 0.9800 ?
C20 C21 . 1.375(4) ?
C21 C22 . 1.428(5) ?
C22 C23 . 1.355(5) ?
C22 H22 . 0.9500 ?
C23 C24 . 1.496(5) ?
C24 H24A . 0.9800 ?
C24 H24B . 0.9800 ?
C24 H24C . 0.9800 ?

loop_
_geom_torsion_atom_site_label_1
_geom_torsion_atom_site_label_2
_geom_torsion_atom_site_label_3
_geom_torsion_atom_site_label_4
_geom_torsion_site_symmetry_1
_geom_torsion_site_symmetry_2
_geom_torsion_site_symmetry_3
_geom_torsion_site_symmetry_4
_geom_torsion
_geom_torsion_publ_flag
C5 S1 C2 C3 . . . . 0.4(3) ?
C5 S1 C2 C1 . . . . -179.9(3) ?
C1 C2 C3 C4 . . . . -179.1(3) ?
S1 C2 C3 C4 . . . . 0.6(4) ?
C2 C3 C4 C5 . . . . -1.6(5) ?
C2 C3 C4 C7 . . . . 176.2(3) ?
C3 C4 C5 C6 . . . . -177.4(4) ?
C7 C4 C5 C6 . . . . 4.8(6) ?
C3 C4 C5 S1 . . . . 1.8(4) ?
C7 C4 C5 S1 . . . . -176.0(3) ?
C2 S1 C5 C4 . . . . -1.3(3) ?
C2 S1 C5 C6 . . . . 178.0(3) ?
C5 C4 C7 O1 . . . . 0.0(5) ?
C3 C4 C7 O1 . . . . -177.6(3) ?
C5 C4 C7 C8 . . . . 176.5(3) ?
C3 C4 C7 C8 . . . . -1.0(5) ?
O1 C7 C8 C9 . . . . 9.4(5) ?
C4 C7 C8 C9 . . . . -167.2(3) ?
C7 C8 C9 C10 . . . . 178.5(3) ?
C8 C9 C10 C11 . . . . 171.8(3) ?
C8 C9 C10 C15 . . . . -8.8(6) ?
C15 C10 C11 C12 . . . . 1.0(5) ?
C9 C10 C11 C12 . . . . -179.6(3) ?
C10 C11 C12 C13 . . . . -0.8(5) ?
C11 C12 C13 C14 . . . . 0.2(5) ?
C11 C12 C13 C16 . . . . 179.2(3) ?
C12 C13 C14 C15 . . . . 0.2(5) ?
C16 C13 C14 C15 . . . . -178.9(3) ?
C13 C14 C15 C10 . . . . 0.0(5) ?
C11 C10 C15 C14 . . . . -0.6(5) ?
C9 C10 C15 C14 . . . . 180.0(3) ?
C14 C13 C16 C17 . . . . -173.7(3) ?
C12 C13 C16 C17 . . . . 7.2(6) ?
C13 C16 C17 C18 . . . . -179.8(3) ?
C16 C17 C18 O2 . . . . -4.4(5) ?
C16 C17 C18 C21 . . . . 174.5(3) ?
C23 S2 C20 C21 . . . . -1.1(3) ?
C23 S2 C20 C19 . . . . -179.8(3) ?
C19 C20 C21 C22 . . . . 178.7(3) ?
S2 C20 C21 C22 . . . . 0.1(4) ?
C19 C20 C21 C18 . . . . 0.6(6) ?
S2 C20 C21 C18 . . . . -178.0(3) ?
O2 C18 C21 C20 . . . . -24.7(5) ?
C17 C18 C21 C20 . . . . 156.4(3) ?
O2 C18 C21 C22 . . . . 157.4(3) ?
C17 C18 C21 C22 . . . . -21.5(5) ?
C20 C21 C22 C23 . . . . 1.3(4) ?
C18 C21 C22 C23 . . . . 179.3(3) ?
C21 C22 C23 C24 . . . . 178.6(3) ?
C21 C22 C23 S2 . . . . -2.0(4) ?
C20 S2 C23 C22 . . . . 1.8(3) ?
C20 S2 C23 C24 . . . . -178.8(3) ?

loop_
_cod_related_entry_id
_cod_related_entry_database
_cod_related_entry_code
1 ChemSpider 24742713
